data_2101491
loop_
_publ_author_name
'Suresh, C. G.'
'Gangamani, B. P.'
'Ganesh, K. N.'

_publ_section_title
;
 The rare <i>trans</i>-<i>syn</i> thymine photodimers: structures of
 polyoxyethylene-linked bisthymines and the derived
 <i>trans</i>-<i>syn</i> thymine photodimers. Comparison of the
 stereochemistry before and after photodimerization
;
_journal_issue 2
_journal_name_full 'Acta Crystallographica Section B'
_journal_page_first 376
_journal_page_last 383
_journal_paper_doi 10.1107/S0108768195012006
_journal_volume 52
_journal_year 1996
_chemical_formula_sum 'C16 H22 N4 O6'
_chemical_formula_weight 366.4
_space_group_IT_number 2
_space_group_name_Hall '-P 1'
_space_group_name_H-M_alt 'P -1'
_symmetry_cell_setting triclinic
_symmetry_space_group_name_Hall '-P 1'
_symmetry_space_group_name_H-M 'P -1'
_cell_angle_alpha 92.590(10)
_cell_angle_beta 96.16(2)
_cell_angle_gamma 116.05(2)
_cell_formula_units_Z 2
_cell_length_a 8.534(4)
_cell_length_b 9.3520(10)
_cell_length_c 12.371(2)
_cell_volume 877.2(5)
_diffrn_radiation_type Mo
_diffrn_radiation_wavelength 0.71073
_exptl_absorpt_coefficient_mu 0.068
_exptl_crystal_density_diffrn 1.387
_exptl_crystal_F_000 388
_cod_data_source_file hu0428.cif
_cod_data_source_block hu0428a
_cod_original_cell_volume 877.3(5)
_cod_database_code 2101491

loop_
_space_group_symop_id
_space_group_symop_operation_xyz
1 x,y,z
2 -x,-y,-z

loop_
_atom_site_label
_atom_site_fract_x
_atom_site_fract_y
_atom_site_fract_z
_atom_site_U_iso_or_equiv
O2 .4345(3) .2822(2) -.0788(2) .0509(9)
O4 .0569(3) -.1083(2) .1008(2) .0535(9)
O2' .2345(3) .0539(3) .5131(2) .0641(11)
O4' -.0931(3) .1768(3) .2570(2) .0780(12)
O10 .7638(3) .4654(2) .22790(10) .0463(9)
O10' .6920(3) .5281(3) .4554(2) .0519(9)
N1 .5511(3) .1990(3) .0650(2) .0349(9)
N3 .2505(3) .0826(3) .0109(2) .0404(10)
N1' .3755(3) .2159(3) .3863(2) .0380(9)
N3' .0740(3) .1141(3) .3803(2) .0445(11)
C2 .4132(4) .1942(3) -.0066(2) .0372(12)
C4 .2113(4) -.0204(3) .0913(2) .0373(11)
C5 .3632(4) -.0162(3) .1587(2) .0364(11)
C6 .5241(4) .0931(3) .1428(2) .0366(12)
C7 .3377(5) -.1292(4) .2449(3) .0490(14)
C2' .2287(4) .1236(4) .4321(2) .0434(13)
C4' .0530(4) .1942(4) .2928(2) .0444(12)
C5' .2132(4) .2940(3) .2515(2) .0378(11)
C6' .3646(4) .2983(3) .2987(2) .0373(11)
C7' .2034(5) .3866(4) .1576(3) .0511(15)
C8 .7311(4) .3222(4) .0572(2) .0388(12)
C9 .7679(4) .4814(4) .1141(2) .0425(13)
C11 .8301(5) .6131(4) .2938(3) .0554(15)
C11' .8537(5) .5812(5) .4102(3) .0624(16)
C9' .6468(5) .3893(4) .5123(3) .0526(15)
C8' .5504(4) .2369(4) .4374(3) .0482(13)
H3 0.172(5) 0.087(4) -0.029(3) 0.055(10)
H3' -0.023(5) 0.053(4) 0.411(3) 0.062(10)
H6 0.630(4) 0.107(3) 0.185(2) 0.030(7)
H71 0.448(5) -0.118(4) 0.279(3) 0.067(11)
H72 0.277(5) -0.117(4) 0.304(3) 0.071(11)
H73 0.264(5) -0.240(4) 0.218(3) 0.063(10)
H6' 0.484(4) 0.366(3) 0.280(2) 0.035(7)
H7'1 0.148(5) 0.449(4) 0.178(3) 0.062(10)
H7'2 0.315(5) 0.465(4) 0.134(3) 0.057(9)
H7'3 0.127(5) 0.311(5) 0.090(3) 0.073(11)
H81 0.745(4) 0.337(3) -0.021(2) 0.036(7)
H82 0.809(5) 0.287(4) 0.094(3) 0.056(9)
H91 0.878(4) 0.557(3) 0.098(2) 0.037(7)
H92 0.685(4) 0.521(3) 0.086(2) 0.043(8)
H111 0.934(5) 0.681(4) 0.273(3) 0.063(10)
H112 0.746(6) 0.663(5) 0.280(3) 0.099(15)
H11'1 0.934(6) 0.675(5) 0.449(3) 0.085(13)
H11'2 0.902(6) 0.489(5) 0.414(3) 0.100(14)
H9'1 0.569(4) 0.396(4) 0.564(3) 0.052(9)
H9'2 0.755(5) 0.380(4) 0.550(3) 0.062(10)
H8'1 0.533(4) 0.143(4) 0.479(2) 0.053(9)
H8'2 0.630(5) 0.244(4) 0.372(3) 0.075(11)

loop_
_geom_angle_atom_site_label_1
_geom_angle_atom_site_label_2
_geom_angle_atom_site_label_3
_geom_angle
C11 O10 C9 113.9(2)
C9' O10' C11' 115.4(3)
C6 N1 C2 121.5(2)
C8 N1 C2 118.4(2)
C8 N1 C6 120.1(2)
C4 N3 C2 127.8(3)
H3 N3 C2 112.(2)
H3 N3 C4 120.(2)
C6' N1' C2' 121.1(2)
C8' N1' C2' 119.3(2)
C8' N1' C6' 119.4(3)
C4' N3' C2' 127.1(3)
H3' N3' C2' 115.(2)
H3' N3' C4' 118.(2)
N1 C2 O2 122.7(3)
N3 C2 O2 123.0(3)
N3 C2 N1 114.3(2)
N3 C4 O4 120.3(3)
C5 C4 O4 124.9(3)
C5 C4 N3 114.8(3)
C6 C5 C4 118.0(3)
C7 C5 C4 119.8(3)
C7 C5 C6 122.1(3)
C5 C6 N1 123.3(3)
H6 C6 N1 113.1(15)
H6 C6 C5 123.6(15)
H71 C7 C5 111.(2)
H72 C7 C5 117.(2)
H72 C7 H71 105.(3)
H73 C7 C5 113.(2)
H73 C7 H71 109.(3)
H73 C7 H72 101.(3)
N1' C2' O2' 122.9(3)
N3' C2' O2' 122.2(3)
N3' C2' N1' 114.9(2)
N3' C4' O4' 119.7(3)
C5' C4' O4' 125.2(3)
C5' C4' N3' 115.0(2)
C6' C5' C4' 118.2(3)
C7' C5' C4' 118.8(3)
C7' C5' C6' 123.1(3)
C5' C6' N1' 123.5(3)
H6' C6' N1' 110.5(15)
H6' C6' C5' 125.8(15)
H7'1 C7' C5' 107.(2)
H7'2 C7' C5' 118.9(19)
H7'2 C7' H7'1 104.(3)
H7'3 C7' C5' 111.(2)
H7'3 C7' H7'1 108.(3)
H7'3 C7' H7'2 108.(3)
C9 C8 N1 111.8(2)
H81 C8 N1 109.6(15)
H81 C8 C9 107.7(15)
H82 C8 N1 106.2(19)
H82 C8 C9 107.6(19)
H82 C8 H81 114.(3)
C8 C9 O10 108.1(2)
H91 C9 O10 113.6(16)
H91 C9 C8 107.2(16)
H92 C9 O10 110.5(16)
H92 C9 C8 112.8(17)
H92 C9 H91 105.(2)
C11' C11 O10 107.7(3)
H111 C11 O10 109.(2)
H111 C11 C11' 111.(2)
H112 C11 O10 110.(3)
H112 C11 C11' 113.(2)
H112 C11 H111 107.(3)
C11 C11' O10' 111.4(3)
H11'1 C11' O10' 109.(3)
H11'1 C11' C11 108.(2)
H11'2 C11' O10' 110.(2)
H11'2 C11' C11 109.(2)
H11'2 C11' H11'1 111.(3)
C8' C9' O10' 112.5(3)
H9'1 C9' O10' 105.1(18)
H9'1 C9' C8' 109.3(18)
H9'2 C9' O10' 113.3(18)
H9'2 C9' C8' 103.6(18)
H9'2 C9' H9'1 113.(2)
C9' C8' N1' 112.1(3)
H8'1 C8' N1' 108.6(18)
H8'1 C8' C9' 109.8(17)
H8'2 C8' N1' 108.1(19)
H8'2 C8' C9' 107.5(18)
H8'2 C8' H8'1 111.(3)

loop_
_geom_bond_atom_site_label_1
_geom_bond_atom_site_label_2
_geom_bond_distance
C2 O2 1.215(3)
C4 O4 1.232(3)
C2' O2' 1.229(3)
C4' O4' 1.215(4)
C9 O10 1.424(3)
C11 O10 1.416(4)
C11' O10' 1.432(4)
C9' O10' 1.425(4)
C2 N1 1.378(3)
C6 N1 1.377(3)
C8 N1 1.477(3)
C2 N3 1.370(4)
C4 N3 1.381(4)
H3 N3 0.81(4)
C2' N1' 1.372(3)
C6' N1' 1.376(3)
C8' N1' 1.481(4)
C2' N3' 1.367(4)
C4' N3' 1.383(4)
H3' N3' 0.91(4)
C4 C5 1.448(4)
C6 C5 1.347(4)
C7 C5 1.500(4)
H6 C6 0.94(3)
H71 C7 0.95(4)
H72 C7 0.97(4)
H73 C7 0.96(4)
C5' C4' 1.441(4)
C6' C5' 1.343(4)
C7' C5' 1.496(4)
H6' C6' 1.00(3)
H7'1 C7' 0.94(4)
H7'2 C7' 1.00(4)
H7'3 C7' 1.02(4)
C9 C8 1.502(4)
H81 C8 1.00(3)
H82 C8 0.95(4)
H91 C9 0.95(3)
H92 C9 0.97(3)
C11' C11 1.494(5)
H111 C11 0.91(4)
H112 C11 1.02(5)
H11'1 C11' 0.92(4)
H11'2 C11' 1.11(5)
C8' C9' 1.501(5)
H9'1 C9' 0.99(3)
H9'2 C9' 1.03(4)
H8'1 C8' 1.01(3)
H8'2 C8' 1.10(4)
